data_2017622
loop_
_publ_author_name
'Mudianta, I. Wayan'
'Garson, Mary J.'
'Bernhardt, Paul V.'

_publ_section_title
;
 The 293K structure of tetradehydrohaliclonacyclamine A
;
_journal_coeditor_code SK3354
_journal_issue 4
_journal_name_full 'Acta Crystallographica Section C'
_journal_page_first o176
_journal_page_last o178
_journal_paper_doi 10.1107/S0108270110004634
_journal_volume 66
_journal_year 2010
_chemical_formula_iupac 'C32 H52 N2'
_chemical_formula_moiety 'C32 H52 N2'
_chemical_formula_sum 'C32 H52 N2'
_chemical_formula_weight 464.76
_chemical_name_common
;
tetradehydrohaliclonacyclamine A
;
_chemical_name_systematic
;
(1S,16S,17S,31S)-3,20-
Diazatetracyclo[15,15,0^1,17^,1^3,31^,1^16,20^]tetratriaconta-6,8,23,25-
tetraene
;
_space_group_IT_number 18
_symmetry_cell_setting orthorhombic
_symmetry_space_group_name_Hall 'P 2bc 2'
_symmetry_space_group_name_H-M 'P 2 21 21'
_atom_sites_solution_hydrogens geom
_atom_sites_solution_primary direct
_atom_sites_solution_secondary difmap
_audit_conform_dict_name cif_core.dic
_audit_conform_dict_version 2.3
_audit_creation_method 'WinGX routine CIF_UPDATE'
_cell_angle_alpha 90
_cell_angle_beta 90
_cell_angle_gamma 90
_cell_formula_units_Z 4
_cell_length_a 9.8895(3)
_cell_length_b 16.1689(5)
_cell_length_c 18.4642(7)
_cell_measurement_reflns_used 1581
_cell_measurement_temperature 293(2)
_cell_measurement_theta_max 62.4713
_cell_measurement_theta_min 2.7265
_cell_volume 2952.47(17)
_computing_cell_refinement 'CrysAlisPro (Oxford Diffraction, 2008)'
_computing_data_collection 'CrysAlisPro (Oxford Diffraction, 2008)'
_computing_data_reduction 'CrysAlisPro (Oxford Diffraction, 2008)'
_computing_molecular_graphics 'ORTEP-3 for Windows (Farrugia, 1997)'
_computing_publication_material 'WinGX (Farrugia, 1999)'
_computing_structure_refinement 'SHELXL97 (Sheldrick, 2008)'
_computing_structure_solution 'SHELXS86 (Sheldrick, 2008)'
_diffrn_ambient_temperature 293(2)
_diffrn_detector_area_resol_mean 16.0696
_diffrn_measured_fraction_theta_full 0.978
_diffrn_measured_fraction_theta_max 0.978
_diffrn_measurement_device_type 'Oxford Diffraction Gemini S Ultra'
_diffrn_measurement_method \w
_diffrn_radiation_monochromator mirror
_diffrn_radiation_source 'Ultra (Cu) X-ray Source'
_diffrn_radiation_type 'Cu K\a'
_diffrn_radiation_wavelength 1.5418
_diffrn_reflns_av_R_equivalents 0.0362
_diffrn_reflns_av_sigmaI/netI 0.0442
_diffrn_reflns_limit_h_max 11
_diffrn_reflns_limit_h_min -7
_diffrn_reflns_limit_k_max 15
_diffrn_reflns_limit_k_min -18
_diffrn_reflns_limit_l_max 17
_diffrn_reflns_limit_l_min -21
_diffrn_reflns_number 8051
_diffrn_reflns_theta_full 62.5
_diffrn_reflns_theta_max 62.50
_diffrn_reflns_theta_min 3.63
_exptl_absorpt_coefficient_mu 0.441
_exptl_absorpt_correction_T_max 1.00000
_exptl_absorpt_correction_T_min 0.81952
_exptl_absorpt_correction_type multi-scan
_exptl_absorpt_process_details
;
[CrysAlis RED (Oxford Diffraction, 2008);
empirical absorption correction using spherical harmonics, implemented in
SCALE3 ABSPACK scaling algorithm]
;
_exptl_crystal_colour colourless
_exptl_crystal_density_diffrn 1.046
_exptl_crystal_density_method 'not measured'
_exptl_crystal_description prism
_exptl_crystal_F_000 1032
_exptl_crystal_size_max 0.3
_exptl_crystal_size_mid 0.2
_exptl_crystal_size_min 0.2
_refine_diff_density_max 0.156
_refine_diff_density_min -0.118
_refine_ls_extinction_coef 0.0028(5)
_refine_ls_extinction_expression Fc^*^=kFc[1+0.001xFc^2^\l^3^/sin(2\q)]^-1/4^
_refine_ls_extinction_method 'SHELXL97 (Sheldrick, 2008)'
_refine_ls_goodness_of_fit_ref 0.881
_refine_ls_hydrogen_treatment constr
_refine_ls_matrix_type full
_refine_ls_number_parameters 307
_refine_ls_number_reflns 2628
_refine_ls_number_restraints 2
_refine_ls_restrained_S_all 0.881
_refine_ls_R_factor_all 0.0938
_refine_ls_R_factor_gt 0.0491
_refine_ls_shift/su_max 0.000
_refine_ls_shift/su_mean 0.000
_refine_ls_structure_factor_coef Fsqd
_refine_ls_weighting_details 'calc w = 1/[s^2^(Fo^2^)+(0.0910P)^2^]'
_refine_ls_weighting_scheme calc
_refine_ls_wR_factor_gt 0.1305
_refine_ls_wR_factor_ref 0.1477
_reflns_number_gt 1427
_reflns_number_total 2628
_reflns_threshold_expression I>2\s(I)
_cod_data_source_file sk3354.cif
_cod_data_source_block I
_cod_database_code 2017622
_cod_database_fobs_code 2017622

loop_
_symmetry_equiv_pos_as_xyz
'x, y, z'
'-x, -y+1/2, z+1/2'
'x, -y, -z'
'-x, y+1/2, -z+1/2'

loop_
_atom_site_type_symbol
_atom_site_label
_atom_site_fract_x
_atom_site_fract_y
_atom_site_fract_z
_atom_site_U_iso_or_equiv
_atom_site_adp_type
_atom_site_calc_flag
_atom_site_refinement_flags
_atom_site_occupancy
_atom_site_disorder_assembly
_atom_site_disorder_group
C C1 1.1498(4) 0.8609(2) 0.9062(2) 0.0855(12) Uani d . 1 . .
H H1A 1.0772 0.8808 0.8755 0.103 Uiso calc R 1 . .
H H1B 1.1718 0.9043 0.9405 0.103 Uiso calc R 1 . .
C C2 1.1018(4) 0.7836(2) 0.9477(2) 0.0804(11) Uani d . 1 . .
H H2 1.1796 0.7656 0.9765 0.096 Uiso calc R 1 . .
C C3 1.0714(4) 0.7105(2) 0.8941(2) 0.0796(11) Uani d . 1 . .
H H3 1.0752 0.6608 0.9244 0.096 Uiso calc R 1 . .
C C4 1.1925(4) 0.7017(3) 0.8418(2) 0.0887(13) Uani d . 1 . .
H H4A 1.2678 0.6774 0.8679 0.106 Uiso calc R 1 . .
H H4B 1.1678 0.6638 0.8033 0.106 Uiso calc R 1 . .
C C5 1.2381(4) 0.7821(3) 0.8086(2) 0.0877(12) Uani d . 1 . .
H H5A 1.3184 0.7723 0.7797 0.105 Uiso calc R 1 . .
H H5B 1.1678 0.8026 0.7767 0.105 Uiso calc R 1 . .
C C6 0.6495(5) 0.7221(3) 0.8212(3) 0.1003(14) Uani d . 1 . .
H H6A 0.6229 0.7632 0.8567 0.120 Uiso calc R 1 . .
H H6B 0.5699 0.7068 0.7935 0.120 Uiso calc R 1 . .
C C7 0.7538(5) 0.7581(3) 0.7715(3) 0.0970(14) Uani d . 1 A .
H H7 0.7778 0.7148 0.7366 0.116 Uiso calc R 1 . .
C C8 0.8816(4) 0.7789(2) 0.8136(2) 0.0827(12) Uani d . 1 . .
H H8A 0.9508 0.7981 0.7804 0.099 Uiso calc R 1 . .
H H8B 0.8626 0.8231 0.8475 0.099 Uiso calc R 1 . .
C C9 0.9334(4) 0.7044(2) 0.8544(2) 0.0745(10) Uani d . 1 . .
H H9 0.9472 0.6620 0.8172 0.089 Uiso calc R 1 . .
C C10 0.8205(4) 0.6711(3) 0.9010(2) 0.0872(12) Uani d . 1 . .
H H10A 0.8515 0.6221 0.9264 0.105 Uiso calc R 1 . .
H H10B 0.7957 0.7121 0.9369 0.105 Uiso calc R 1 . .
C C11 1.3378(4) 0.9172(3) 0.8373(3) 0.1020(15) Uani d . 1 . .
H H11A 1.4149 0.8996 0.8088 0.122 Uiso calc R 1 . .
H H11B 1.3728 0.9456 0.8796 0.122 Uiso calc R 1 . .
C C12 1.2579(5) 0.9797(3) 0.7926(3) 0.1173(17) Uani d . 1 . .
H H12A 1.1768 0.9942 0.8193 0.141 Uiso calc R 1 . .
H H12B 1.3119 1.0296 0.7881 0.141 Uiso calc R 1 . .
C C13 1.2163(6) 0.9523(3) 0.7169(3) 0.1128(17) Uani d . 1 . .
H H13 1.2820 0.9261 0.6891 0.135 Uiso calc R 1 . .
C C14 1.0963(6) 0.9619(3) 0.6869(3) 0.1009(15) Uani d . 1 . .
H H14 1.0296 0.9877 0.7143 0.121 Uiso calc R 1 . .
C C15 1.0618(7) 0.9362(3) 0.6169(3) 0.1248(19) Uani d . 1 . .
H H15 1.1299 0.9099 0.5909 0.150 Uiso calc R 1 . .
C C16 0.9460(8) 0.9445(3) 0.5833(3) 0.1238(19) Uani d . 1 A .
H H16 0.9436 0.9269 0.5354 0.149 Uiso calc R 1 . .
C C17 0.8190(6) 0.9784(3) 0.6128(3) 0.1109(16) Uani d . 1 . .
H H17A 0.7839 1.0143 0.5751 0.133 Uiso d PR 0.654(13) A 1
H H17B 0.8466 1.0144 0.6521 0.133 Uiso d PR 0.654(13) A 1
H H17C 0.8308 0.9950 0.6629 0.133 Uiso d PR 0.346(13) A 2
H H17D 0.7907 1.0260 0.5847 0.133 Uiso d PR 0.346(13) A 2
C C18A 0.7182(9) 0.9141(5) 0.6061(6) 0.111(3) Uiso d PD 0.654(13) A 1
H H18A 0.7108 0.9005 0.5551 0.133 Uiso d PR 0.654(13) A 1
H H18B 0.6314 0.9365 0.6208 0.133 Uiso d PR 0.654(13) A 1
C C19A 0.7387(9) 0.8319(5) 0.6471(5) 0.110(3) Uiso d PD 0.654(13) A 1
H H19A 0.8335 0.8167 0.6448 0.131 Uiso d PR 0.654(13) A 1
H H19B 0.6882 0.7894 0.6217 0.131 Uiso d PR 0.654(13) A 1
C C18B 0.6958(19) 0.9298(10) 0.6440(13) 0.123(6) Uiso d PD 0.346(13) A 2
H H18C 0.6483 0.9011 0.6055 0.148 Uiso d PR 0.346(13) A 2
H H18D 0.6332 0.9648 0.6704 0.148 Uiso d PR 0.346(13) A 2
C C19B 0.7806(17) 0.8700(10) 0.6907(9) 0.106(6) Uiso d PD 0.346(13) A 2
H H19C 0.8317 0.8323 0.6604 0.127 Uiso calc PR 0.346(13) A 2
H H19D 0.8429 0.9003 0.7214 0.127 Uiso calc PR 0.346(13) A 2
C C20 0.6977(6) 0.8327(4) 0.7270(3) 0.1318(19) Uani d . 1 . .
H H20A 0.7264 0.8838 0.7498 0.158 Uiso d PR 0.654(13) A 1
H H20B 0.5999 0.8302 0.7295 0.158 Uiso d PR 0.654(13) A 1
H H20C 0.6280 0.8126 0.6945 0.158 Uiso d PR 0.346(13) A 2
H H20D 0.6557 0.8706 0.7609 0.158 Uiso d PR 0.346(13) A 2
C C21 0.6009(5) 0.6022(3) 0.8941(3) 0.1185(17) Uani d . 1 . .
H H21A 0.6451 0.5538 0.9140 0.142 Uiso calc R 1 . .
H H21B 0.5376 0.5828 0.8577 0.142 Uiso calc R 1 . .
C C22 0.5168(5) 0.6426(4) 0.9560(3) 0.1223(17) Uani d . 1 . .
H H22A 0.4810 0.6948 0.9387 0.147 Uiso calc R 1 . .
H H22B 0.4405 0.6070 0.9669 0.147 Uiso calc R 1 . .
C C23 0.5904(5) 0.6574(4) 1.0220(3) 0.1110(16) Uani d . 1 . .
H H23 0.6411 0.6132 1.0393 0.133 Uiso calc R 1 . .
C C24 0.5952(5) 0.7264(3) 1.0615(3) 0.1054(15) Uani d . 1 . .
H H24 0.6456 0.7247 1.1039 0.126 Uiso calc R 1 . .
C C25 0.5297(6) 0.8025(4) 1.0443(3) 0.1275(19) Uani d . 1 . .
H H25 0.4787 0.8045 1.0020 0.153 Uiso calc R 1 . .
C C26 0.5363(6) 0.8723(4) 1.0851(4) 0.144(2) Uani d . 1 . .
H H26 0.4883 0.9174 1.0671 0.173 Uiso calc R 1 . .
C C27 0.6096(7) 0.8872(4) 1.1546(3) 0.132(2) Uani d . 1 . .
H H27A 0.6555 0.8367 1.1690 0.158 Uiso calc R 1 . .
H H27B 0.5446 0.9008 1.1920 0.158 Uiso calc R 1 . .
C C28 0.7128(8) 0.9568(4) 1.1486(3) 0.146(2) Uani d . 1 . .
H H28A 0.6669 1.0068 1.1332 0.175 Uiso calc R 1 . .
H H28B 0.7512 0.9671 1.1961 0.175 Uiso calc R 1 . .
C C29 0.8270(7) 0.9382(3) 1.0956(3) 0.1227(18) Uani d . 1 . .
H H29A 0.7879 0.9200 1.0502 0.147 Uiso calc R 1 . .
H H29B 0.8761 0.9891 1.0862 0.147 Uiso calc R 1 . .
C C30 0.9266(5) 0.8732(3) 1.1214(2) 0.1101(15) Uani d . 1 . .
H H30A 0.8781 0.8222 1.1312 0.132 Uiso calc R 1 . .
H H30B 0.9675 0.8915 1.1663 0.132 Uiso calc R 1 . .
C C31 1.0393(5) 0.8558(3) 1.0654(2) 0.1045(15) Uani d . 1 . .
H H31A 1.0733 0.9081 1.0471 0.125 Uiso calc R 1 . .
H H31B 1.1134 0.8277 1.0894 0.125 Uiso calc R 1 . .
C C32 0.9917(4) 0.8033(3) 1.0018(2) 0.0826(12) Uani d . 1 . .
H H32A 0.9550 0.7518 1.0203 0.099 Uiso calc R 1 . .
H H32B 0.9192 0.8322 0.9771 0.099 Uiso calc R 1 . .
N N1 1.2672(3) 0.8432(2) 0.86212(19) 0.0869(10) Uani d . 1 . .
N N2 0.7026(3) 0.6504(2) 0.8575(2) 0.0925(11) Uani d . 1 . .

loop_
_atom_site_aniso_label
_atom_site_aniso_U_11
_atom_site_aniso_U_22
_atom_site_aniso_U_33
_atom_site_aniso_U_12
_atom_site_aniso_U_13
_atom_site_aniso_U_23
C1 0.081(3) 0.080(3) 0.095(3) -0.005(2) 0.000(3) -0.003(2)
C2 0.079(3) 0.079(3) 0.083(2) 0.005(2) -0.003(2) 0.011(2)
C3 0.082(3) 0.064(2) 0.093(3) 0.009(2) 0.001(3) 0.020(2)
C4 0.082(3) 0.083(3) 0.101(3) 0.016(2) 0.012(3) 0.006(3)
C5 0.068(3) 0.100(3) 0.095(3) 0.010(3) 0.012(2) 0.007(3)
C6 0.090(3) 0.112(4) 0.099(3) 0.006(3) -0.012(3) -0.008(3)
C7 0.099(3) 0.093(3) 0.100(3) 0.021(3) -0.009(3) 0.000(3)
C8 0.076(3) 0.077(3) 0.096(3) 0.002(2) -0.006(2) 0.007(2)
C9 0.079(3) 0.062(2) 0.082(2) 0.008(2) 0.001(2) 0.000(2)
C10 0.081(3) 0.076(3) 0.104(3) -0.007(2) 0.000(3) 0.005(2)
C11 0.074(3) 0.117(4) 0.115(3) -0.022(3) 0.003(3) 0.011(3)
C12 0.106(4) 0.095(3) 0.151(4) -0.032(3) 0.006(4) 0.024(4)
C13 0.104(4) 0.113(4) 0.121(4) -0.007(3) 0.023(4) 0.030(3)
C14 0.116(4) 0.079(3) 0.108(4) -0.014(3) 0.020(4) 0.009(3)
C15 0.159(6) 0.116(4) 0.100(4) 0.025(4) 0.021(4) 0.021(4)
C16 0.170(6) 0.103(4) 0.098(4) 0.028(4) 0.001(5) 0.005(3)
C17 0.146(4) 0.083(3) 0.103(3) 0.001(3) -0.036(4) 0.012(3)
C20 0.120(4) 0.145(5) 0.131(4) 0.048(4) -0.010(4) 0.008(4)
C21 0.103(4) 0.107(3) 0.145(4) -0.033(3) -0.014(4) -0.015(4)
C22 0.087(3) 0.152(5) 0.128(4) -0.024(3) 0.004(3) -0.010(4)
C23 0.098(3) 0.118(4) 0.117(4) -0.009(4) 0.004(3) -0.001(4)
C24 0.081(3) 0.120(4) 0.115(4) -0.001(3) 0.003(3) 0.018(4)
C25 0.109(4) 0.136(5) 0.137(4) 0.021(4) 0.001(4) 0.002(4)
C26 0.133(5) 0.129(5) 0.171(6) 0.038(4) 0.008(5) -0.010(5)
C27 0.142(5) 0.141(5) 0.112(4) 0.022(4) 0.032(4) -0.022(4)
C28 0.198(7) 0.120(4) 0.119(4) 0.033(5) 0.017(5) -0.031(4)
C29 0.155(5) 0.088(3) 0.125(4) -0.004(3) 0.014(4) -0.003(3)
C30 0.123(4) 0.123(4) 0.085(3) -0.005(4) -0.005(3) -0.017(3)
C31 0.101(3) 0.130(4) 0.083(3) -0.010(3) -0.003(3) -0.008(3)
C32 0.091(3) 0.085(3) 0.072(2) -0.006(2) -0.002(2) 0.002(2)
N1 0.069(2) 0.096(2) 0.095(2) -0.008(2) 0.004(2) 0.001(2)
N2 0.086(2) 0.080(2) 0.111(3) -0.015(2) -0.005(2) -0.010(2)

loop_
_atom_type_symbol
_atom_type_description
_atom_type_scat_dispersion_real
_atom_type_scat_dispersion_imag
_atom_type_scat_source
C C 0.0181 0.0091 'International Tables Vol C Tables 4.2.6.8 and 6.1.1.4'
H H 0 0 'International Tables Vol C Tables 4.2.6.8 and 6.1.1.4'
N N 0.0311 0.018 'International Tables Vol C Tables 4.2.6.8 and 6.1.1.4'

loop_
_geom_angle_atom_site_label_1
_geom_angle_atom_site_label_2
_geom_angle_atom_site_label_3
_geom_angle_site_symmetry_1
_geom_angle_site_symmetry_3
_geom_angle
_geom_angle_publ_flag
N1 C1 C2 . . 111.5(3) ?
N1 C1 H1A . . 109.3 ?
C2 C1 H1A . . 109.3 ?
N1 C1 H1B . . 109.3 ?
C2 C1 H1B . . 109.3 ?
H1A C1 H1B . . 108.0 ?
C32 C2 C1 . . 112.3(3) ?
C32 C2 C3 . . 115.9(3) ?
C1 C2 C3 . . 110.9(3) ?
C32 C2 H2 . . 105.6 ?
C1 C2 H2 . . 105.6 ?
C3 C2 H2 . . 105.6 ?
C4 C3 C9 . . 112.4(3) ?
C4 C3 C2 . . 108.3(3) ?
C9 C3 C2 . . 121.0(3) ?
C4 C3 H3 . . 104.5 ?
C9 C3 H3 . . 104.5 ?
C2 C3 H3 . . 104.5 ?
C5 C4 C3 . . 114.0(3) ?
C5 C4 H4A . . 108.8 ?
C3 C4 H4A . . 108.8 ?
C5 C4 H4B . . 108.8 ?
C3 C4 H4B . . 108.8 ?
H4A C4 H4B . . 107.7 ?
N1 C5 C4 . . 112.1(4) ?
N1 C5 H5A . . 109.2 ?
C4 C5 H5A . . 109.2 ?
N1 C5 H5B . . 109.2 ?
C4 C5 H5B . . 109.2 ?
H5A C5 H5B . . 107.9 ?
N2 C6 C7 . . 110.3(4) ?
N2 C6 H6A . . 109.6 ?
C7 C6 H6A . . 109.6 ?
N2 C6 H6B . . 109.6 ?
C7 C6 H6B . . 109.6 ?
H6A C6 H6B . . 108.1 ?
C6 C7 C8 . . 110.1(4) ?
C6 C7 C20 . . 112.2(4) ?
C8 C7 C20 . . 113.2(4) ?
C6 C7 H7 . . 107.0 ?
C8 C7 H7 . . 107.0 ?
C20 C7 H7 . . 107.0 ?
C9 C8 C7 . . 111.1(3) ?
C9 C8 H8A . . 109.4 ?
C7 C8 H8A . . 109.4 ?
C9 C8 H8B . . 109.4 ?
C7 C8 H8B . . 109.4 ?
H8A C8 H8B . . 108.0 ?
C10 C9 C8 . . 108.5(3) ?
C10 C9 C3 . . 113.9(3) ?
C8 C9 C3 . . 118.8(3) ?
C10 C9 H9 . . 104.7 ?
C8 C9 H9 . . 104.7 ?
C3 C9 H9 . . 104.7 ?
N2 C10 C9 . . 111.1(3) ?
N2 C10 H10A . . 109.4 ?
C9 C10 H10A . . 109.4 ?
N2 C10 H10B . . 109.4 ?
C9 C10 H10B . . 109.4 ?
H10A C10 H10B . . 108.0 ?
N1 C11 C12 . . 117.8(4) ?
N1 C11 H11A . . 107.9 ?
C12 C11 H11A . . 107.9 ?
N1 C11 H11B . . 107.9 ?
C12 C11 H11B . . 107.9 ?
H11A C11 H11B . . 107.2 ?
C13 C12 C11 . . 116.3(5) ?
C13 C12 H12A . . 108.2 ?
C11 C12 H12A . . 108.2 ?
C13 C12 H12B . . 108.2 ?
C11 C12 H12B . . 108.2 ?
H12A C12 H12B . . 107.4 ?
C14 C13 C12 . . 126.5(6) ?
C14 C13 H13 . . 116.8 ?
C12 C13 H13 . . 116.8 ?
C13 C14 C15 . . 124.9(6) ?
C13 C14 H14 . . 117.6 ?
C15 C14 H14 . . 117.6 ?
C16 C15 C14 . . 128.3(6) ?
C16 C15 H15 . . 115.8 ?
C14 C15 H15 . . 115.8 ?
C15 C16 C17 . . 127.5(5) ?
C15 C16 H16 . . 116.3 ?
C17 C16 H16 . . 116.3 ?
C18A C17 C16 . . 106.7(6) ?
C16 C17 C18B . . 127.9(8) ?
C18A C17 H17A . . 97.1 ?
C16 C17 H17A . . 105.2 ?
C18B C17 H17A . . 106.7 ?
C18A C17 H17B . . 133.6 ?
C16 C17 H17B . . 105.0 ?
C18B C17 H17B . . 104.2 ?
H17A C17 H17B . . 106.2 ?
C18A C17 H17C . . 111.3 ?
C16 C17 H17C . . 110.6 ?
C18B C17 H17C . . 83.2 ?
H17A C17 H17C . . 124.1 ?
C18A C17 H17D . . 109.1 ?
C16 C17 H17D . . 110.1 ?
C18B C17 H17D . . 111.9 ?
H17B C17 H17D . . 90.3 ?
H17C C17 H17D . . 109.0 ?
C17 C18A C19A . . 119.2(7) ?
C17 C18A H18A . . 107.3 ?
C19A C18A H18A . . 106.9 ?
C17 C18A H18B . . 108.5 ?
C19A C18A H18B . . 107.6 ?
H18A C18A H18B . . 106.7 ?
C20 C19A C18A . . 115.5(6) ?
C20 C19A H19A . . 107.4 ?
C18A C19A H19A . . 108.9 ?
C20 C19A H19B . . 109.6 ?
C18A C19A H19B . . 107.8 ?
H19A C19A H19B . . 107.3 ?
C19B C18B C17 . . 95.6(11) ?
C19B C18B H18C . . 111.8 ?
C17 C18B H18C . . 110.5 ?
C19B C18B H18D . . 115.5 ?
C17 C18B H18D . . 113.0 ?
H18C C18B H18D . . 109.7 ?
C20 C19B C18B . . 104.6(14) ?
C20 C19B H19C . . 110.8 ?
C18B C19B H19C . . 110.8 ?
C20 C19B H19D . . 110.8 ?
C18B C19B H19D . . 110.8 ?
H19C C19B H19D . . 108.9 ?
C19B C20 C7 . . 115.7(7) ?
C19A C20 C7 . . 114.0(5) ?
C19A C20 H20A . . 110.4 ?
C7 C20 H20A . . 109.0 ?
C19A C20 H20B . . 108.0 ?
C7 C20 H20B . . 107.3 ?
H20A C20 H20B . . 107.8 ?
C19B C20 H20C . . 107.7 ?
C7 C20 H20C . . 108.6 ?
C19B C20 H20D . . 109.3 ?
C7 C20 H20D . . 107.5 ?
H20C C20 H20D . . 107.8 ?
N2 C21 C22 . . 119.4(4) ?
N2 C21 H21A . . 107.5 ?
C22 C21 H21A . . 107.5 ?
N2 C21 H21B . . 107.5 ?
C22 C21 H21B . . 107.5 ?
H21A C21 H21B . . 107.0 ?
C23 C22 C21 . . 114.9(4) ?
C23 C22 H22A . . 108.5 ?
C21 C22 H22A . . 108.5 ?
C23 C22 H22B . . 108.5 ?
C21 C22 H22B . . 108.5 ?
H22A C22 H22B . . 107.5 ?
C24 C23 C22 . . 128.3(6) ?
C24 C23 H23 . . 115.8 ?
C22 C23 H23 . . 115.8 ?
C23 C24 C25 . . 125.8(6) ?
C23 C24 H24 . . 117.1 ?
C25 C24 H24 . . 117.1 ?
C26 C25 C24 . . 124.9(6) ?
C26 C25 H25 . . 117.5 ?
C24 C25 H25 . . 117.5 ?
C25 C26 C27 . . 129.3(6) ?
C25 C26 H26 . . 115.4 ?
C27 C26 H26 . . 115.4 ?
C26 C27 C28 . . 112.4(6) ?
C26 C27 H27A . . 109.1 ?
C28 C27 H27A . . 109.1 ?
C26 C27 H27B . . 109.1 ?
C28 C27 H27B . . 109.1 ?
H27A C27 H27B . . 107.9 ?
C29 C28 C27 . . 113.4(5) ?
C29 C28 H28A . . 108.9 ?
C27 C28 H28A . . 108.9 ?
C29 C28 H28B . . 108.9 ?
C27 C28 H28B . . 108.9 ?
H28A C28 H28B . . 107.7 ?
C30 C29 C28 . . 114.6(4) ?
C30 C29 H29A . . 108.6 ?
C28 C29 H29A . . 108.6 ?
C30 C29 H29B . . 108.6 ?
C28 C29 H29B . . 108.6 ?
H29A C29 H29B . . 107.6 ?
C29 C30 C31 . . 112.6(4) ?
C29 C30 H30A . . 109.1 ?
C31 C30 H30A . . 109.1 ?
C29 C30 H30B . . 109.1 ?
C31 C30 H30B . . 109.1 ?
H30A C30 H30B . . 107.8 ?
C32 C31 C30 . . 113.2(4) ?
C32 C31 H31A . . 108.9 ?
C30 C31 H31A . . 108.9 ?
C32 C31 H31B . . 108.9 ?
C30 C31 H31B . . 108.9 ?
H31A C31 H31B . . 107.8 ?
C2 C32 C31 . . 113.9(3) ?
C2 C32 H32A . . 108.8 ?
C31 C32 H32A . . 108.8 ?
C2 C32 H32B . . 108.8 ?
C31 C32 H32B . . 108.8 ?
H32A C32 H32B . . 107.7 ?
C5 N1 C1 . . 111.4(3) ?
C5 N1 C11 . . 116.6(3) ?
C1 N1 C11 . . 113.5(4) ?
C6 N2 C21 . . 113.5(4) ?
C6 N2 C10 . . 111.5(3) ?
C21 N2 C10 . . 115.1(4) ?

loop_
_geom_bond_atom_site_label_1
_geom_bond_atom_site_label_2
_geom_bond_site_symmetry_2
_geom_bond_distance
_geom_bond_publ_flag
C1 N1 . 1.447(5) ?
C1 C2 . 1.541(5) ?
C1 H1A . 0.9700 ?
C1 H1B . 0.9700 ?
C2 C32 . 1.512(5) ?
C2 C3 . 1.570(6) ?
C2 H2 . 0.9800 ?
C3 C4 . 1.545(5) ?
C3 C9 . 1.552(5) ?
C3 H3 . 0.9800 ?
C4 C5 . 1.506(6) ?
C4 H4A . 0.9700 ?
C4 H4B . 0.9700 ?
C5 N1 . 1.427(5) ?
C5 H5A . 0.9700 ?
C5 H5B . 0.9700 ?
C6 N2 . 1.438(5) ?
C6 C7 . 1.499(6) ?
C6 H6A . 0.9700 ?
C6 H6B . 0.9700 ?
C7 C8 . 1.522(6) ?
C7 C20 . 1.561(6) ?
C7 H7 . 0.9800 ?
C8 C9 . 1.510(5) ?
C8 H8A . 0.9700 ?
C8 H8B . 0.9700 ?
C9 C10 . 1.509(5) ?
C9 H9 . 0.9800 ?
C10 N2 . 1.455(5) ?
C10 H10A . 0.9700 ?
C10 H10B . 0.9700 ?
C11 N1 . 1.459(5) ?
C11 C12 . 1.526(6) ?
C11 H11A . 0.9700 ?
C11 H11B . 0.9700 ?
C12 C13 . 1.522(8) ?
C12 H12A . 0.9700 ?
C12 H12B . 0.9700 ?
C13 C14 . 1.319(7) ?
C13 H13 . 0.9300 ?
C14 C15 . 1.400(7) ?
C14 H14 . 0.9300 ?
C15 C16 . 1.309(8) ?
C15 H15 . 0.9300 ?
C16 C17 . 1.475(7) ?
C16 H16 . 0.9300 ?
C17 C18A . 1.446(9) ?
C17 C18B . 1.56(2) ?
C17 H17A . 0.9699 ?
C17 H17B . 0.9699 ?
C17 H17C . 0.9700 ?
C17 H17D . 0.9700 ?
C18A C19A . 1.542(8) ?
C18A H18A . 0.9700 ?
C18A H18B . 0.9700 ?
C19A C20 . 1.530(10) ?
C19A H19A . 0.9700 ?
C19A H19B . 0.9701 ?
C18B C19B . 1.543(8) ?
C18B H18C . 0.9700 ?
C18B H18D . 0.9700 ?
C19B C20 . 1.219(14) ?
C19B H19C . 0.9700 ?
C19B H19D . 0.9700 ?
C20 H20A . 0.9699 ?
C20 H20B . 0.9700 ?
C20 H20C . 0.9700 ?
C20 H20D . 0.9699 ?
C21 N2 . 1.441(6) ?
C21 C22 . 1.558(7) ?
C21 H21A . 0.9700 ?
C21 H21B . 0.9700 ?
C22 C23 . 1.439(6) ?
C22 H22A . 0.9700 ?
C22 H22B . 0.9700 ?
C23 C24 . 1.333(6) ?
C23 H23 . 0.9300 ?
C24 C25 . 1.426(7) ?
C24 H24 . 0.9300 ?
C25 C26 . 1.359(8) ?
C25 H25 . 0.9300 ?
C26 C27 . 1.493(8) ?
C26 H26 . 0.9300 ?
C27 C28 . 1.524(8) ?
C27 H27A . 0.9700 ?
C27 H27B . 0.9700 ?
C28 C29 . 1.523(7) ?
C28 H28A . 0.9700 ?
C28 H28B . 0.9700 ?
C29 C30 . 1.517(7) ?
C29 H29A . 0.9700 ?
C29 H29B . 0.9700 ?
C30 C31 . 1.546(6) ?
C30 H30A . 0.9700 ?
C30 H30B . 0.9700 ?
C31 C32 . 1.523(6) ?
C31 H31A . 0.9700 ?
C31 H31B . 0.9700 ?
C32 H32A . 0.9700 ?
C32 H32B . 0.9700 ?

loop_
_geom_torsion_atom_site_label_1
_geom_torsion_atom_site_label_2
_geom_torsion_atom_site_label_3
_geom_torsion_atom_site_label_4
_geom_torsion_site_symmetry_1
_geom_torsion_site_symmetry_2
_geom_torsion_site_symmetry_3
_geom_torsion_site_symmetry_4
_geom_torsion
_geom_torsion_publ_flag
N1 C1 C2 C32 . . . . 172.1(3) ?
N1 C1 C2 C3 . . . . -56.5(4) ?
C32 C2 C3 C4 . . . . 178.2(3) ?
C1 C2 C3 C4 . . . . 48.6(4) ?
C32 C2 C3 C9 . . . . 46.4(5) ?
C1 C2 C3 C9 . . . . -83.2(4) ?
C9 C3 C4 C5 . . . . 88.1(5) ?
C2 C3 C4 C5 . . . . -48.2(5) ?
C3 C4 C5 N1 . . . . 54.4(5) ?
N2 C6 C7 C8 . . . . -56.7(5) ?
N2 C6 C7 C20 . . . . 176.3(4) ?
C6 C7 C8 C9 . . . . 54.7(5) ?
C20 C7 C8 C9 . . . . -178.8(4) ?
C7 C8 C9 C10 . . . . -54.3(4) ?
C7 C8 C9 C3 . . . . 173.5(3) ?
C4 C3 C9 C10 . . . . 151.5(3) ?
C2 C3 C9 C10 . . . . -78.4(4) ?
C4 C3 C9 C8 . . . . -78.7(4) ?
C2 C3 C9 C8 . . . . 51.4(5) ?
C8 C9 C10 N2 . . . . 57.2(4) ?
C3 C9 C10 N2 . . . . -168.0(3) ?
N1 C11 C12 C13 . . . . -68.8(6) ?
C11 C12 C13 C14 . . . . 134.8(5) ?
C12 C13 C14 C15 . . . . 179.6(5) ?
C13 C14 C15 C16 . . . . -179.1(6) ?
C14 C15 C16 C17 . . . . -4.4(10) ?
C15 C16 C17 C18A . . . . -121.3(7) ?
C15 C16 C17 C18B . . . . -97.6(12) ?
C16 C17 C18A C19A . . . . 62.0(10) ?
C18B C17 C18A C19A . . . . -78.2(13) ?
C17 C18A C19A C20 . . . . 81.6(12) ?
C16 C17 C18B C19B . . . . 45.6(16) ?
C17 C18B C19B C20 . . . . 171.8(16) ?
C18B C19B C20 C7 . . . . 171.1(9) ?
C18A C19A C20 C7 . . . . -164.7(6) ?
C6 C7 C20 C19B . . . . 173.1(12) ?
C8 C7 C20 C19B . . . . 47.8(13) ?
C6 C7 C20 C19A . . . . -136.8(6) ?
C8 C7 C20 C19A . . . . 97.9(7) ?
N2 C21 C22 C23 . . . . -71.3(7) ?
C21 C22 C23 C24 . . . . 131.5(6) ?
C22 C23 C24 C25 . . . . -2.3(9) ?
C23 C24 C25 C26 . . . . -179.7(6) ?
C24 C25 C26 C27 . . . . 0.1(11) ?
C25 C26 C27 C28 . . . . 120.6(8) ?
C26 C27 C28 C29 . . . . -63.8(7) ?
C27 C28 C29 C30 . . . . -71.4(6) ?
C28 C29 C30 C31 . . . . 179.3(5) ?
C29 C30 C31 C32 . . . . -75.9(6) ?
C1 C2 C32 C31 . . . . -67.9(4) ?
C3 C2 C32 C31 . . . . 163.2(3) ?
C30 C31 C32 C2 . . . . -178.3(4) ?
C4 C5 N1 C1 . . . . -59.7(5) ?
C4 C5 N1 C11 . . . . 168.0(3) ?
C2 C1 N1 C5 . . . . 61.5(4) ?
C2 C1 N1 C11 . . . . -164.6(3) ?
C12 C11 N1 C5 . . . . 73.2(5) ?
C12 C11 N1 C1 . . . . -58.2(5) ?
C7 C6 N2 C21 . . . . -167.5(4) ?
C7 C6 N2 C10 . . . . 60.6(5) ?
C22 C21 N2 C6 . . . . -61.1(5) ?
C22 C21 N2 C10 . . . . 69.0(5) ?
C9 C10 N2 C6 . . . . -61.5(5) ?
C9 C10 N2 C21 . . . . 167.3(3) ?
